data_7036873
loop_
_publ_author_name
'Lamprecht, Zandria'
'van Jaarsveld, Nina A.'
'Bezuidenhout, Daniela I.'
'Liles, David C.'
'Lotz, Simon'

_publ_section_title
;
 Synthesis and properties of mono- and dimetal Fischer multicarbene
 complexes derived from thiophene and thieno[2,3-b]thiophene.
;
_journal_issue 44
_journal_name_full 'Dalton transactions (Cambridge, England : 2003)'
_journal_page_first 19218
_journal_page_last 19231
_journal_paper_doi 10.1039/c5dt03555d
_journal_volume 44
_journal_year 2015
_chemical_formula_moiety '0.38(C22 H12 Cr2 O12 S2), 0.62(C22 H12 Cr O12 S2 W)'
_chemical_formula_sum 'C22 H12 Cr1.38 O12 S2 W0.62'
_chemical_formula_weight 717.85
_chemical_name_systematic
'Thienyl[2,3-b]thiophenene-2,5-di[(ethoxycarbene)pentacarbonylchromium(0)], Thienyl[2,3-b]thiophenene-2-[(ethoxycarbene)pentacarbonylchromium(0)]-5-[(ethoxycarbene)pentacarbonyltungsten(0)] co-crystal'
_space_group_crystal_system monoclinic
_space_group_IT_number 14
_space_group_name_Hall '-P 2ybc'
_space_group_name_H-M_alt 'P 1 21/c 1'
_symmetry_space_group_name_Hall '-P 2ybc'
_symmetry_space_group_name_H-M 'P 1 21/c 1'
_atom_sites_solution_hydrogens geom
_atom_sites_solution_primary intrinsic-phasing
_audit_creation_method SHELXL-2014
_audit_update_record
;
2015-05-19 deposited with the CCDC.
2015-10-09 downloaded from the CCDC.
;
_cell_angle_alpha 90
_cell_angle_beta 95.3950(18)
_cell_angle_gamma 90
_cell_formula_units_Z 4
_cell_length_a 13.0556(8)
_cell_length_b 14.5145(10)
_cell_length_c 13.8325(9)
_cell_measurement_reflns_used 9529
_cell_measurement_temperature 150(2)
_cell_measurement_theta_max 28.357
_cell_measurement_theta_min 2.485
_cell_volume 2609.6(3)
_computing_cell_refinement 'Bruker SAINT'
_computing_data_collection 'Bruker APEX2'
_computing_data_reduction 'Bruker SAINT'
_computing_molecular_graphics
;
 ORTEP-3 for Windows (Farrugia, 1997), POV-RAY (Cason, 2004),
 Mercury (Macrae <i>et al</i>., 2008)
;
_computing_publication_material 'SHELXL-2014, PLATON (Spek, 2009)'
_computing_structure_refinement Bruker
_computing_structure_solution 'Bruker SHELXTS (Sheldrick, 2014)'
_diffrn_ambient_temperature 150(2)
_diffrn_detector_area_resol_mean 10.24
_diffrn_measured_fraction_theta_full 0.999
_diffrn_measured_fraction_theta_max 0.999
_diffrn_measurement_device_type 'Bruker kappa Photon CMOS'
_diffrn_measurement_method '\f and \w scans'
_diffrn_radiation_monochromator 'Focusing Montel optics'
_diffrn_radiation_type MoK\a
_diffrn_radiation_wavelength 0.71073
_diffrn_reflns_av_R_equivalents 0.0498
_diffrn_reflns_av_unetI/netI 0.0200
_diffrn_reflns_Laue_measured_fraction_full 0.999
_diffrn_reflns_Laue_measured_fraction_max 0.999
_diffrn_reflns_limit_h_max 17
_diffrn_reflns_limit_h_min -17
_diffrn_reflns_limit_k_max 19
_diffrn_reflns_limit_k_min -19
_diffrn_reflns_limit_l_max 18
_diffrn_reflns_limit_l_min -18
_diffrn_reflns_number 98242
_diffrn_reflns_point_group_measured_fraction_full 0.999
_diffrn_reflns_point_group_measured_fraction_max 0.999
_diffrn_reflns_theta_full 25.242
_diffrn_reflns_theta_max 28.363
_diffrn_reflns_theta_min 2.485
_diffrn_source ' I\mS  micro focus'
_exptl_absorpt_coefficient_mu 3.517
_exptl_absorpt_correction_T_max 0.7457
_exptl_absorpt_correction_T_min 0.5058
_exptl_absorpt_correction_type multi-scan
_exptl_absorpt_process_details SADABS
_exptl_crystal_colour purple
_exptl_crystal_density_diffrn 1.827
_exptl_crystal_density_method 'not measured'
_exptl_crystal_description needle
_exptl_crystal_F_000 1404
_exptl_crystal_size_max 0.298
_exptl_crystal_size_mid 0.081
_exptl_crystal_size_min 0.057
_refine_diff_density_max 0.606
_refine_diff_density_min -0.491
_refine_diff_density_rms 0.096
_refine_ls_extinction_method none
_refine_ls_goodness_of_fit_ref 1.152
_refine_ls_hydrogen_treatment constr
_refine_ls_matrix_type full
_refine_ls_number_parameters 347
_refine_ls_number_reflns 6523
_refine_ls_number_restraints 0
_refine_ls_restrained_S_all 1.152
_refine_ls_R_factor_all 0.0344
_refine_ls_R_factor_gt 0.0271
_refine_ls_shift/su_max 0.004
_refine_ls_shift/su_mean 0.000
_refine_ls_structure_factor_coef Fsqd
_refine_ls_weighting_details 'w=1/[\s^2^(Fo^2^)+(0.0206P)^2^+4.0832P] where P=(Fo^2^+2Fc^2^)/3'
_refine_ls_weighting_scheme calc
_refine_ls_wR_factor_gt 0.0626
_refine_ls_wR_factor_ref 0.0659
_reflns_number_gt 5789
_reflns_number_total 6523
_reflns_threshold_expression 'I > 2\s(I)'
_cod_data_source_file c5dt03555d1.cif
_cod_data_source_block mo_ZL220F22_0m_a
_cod_depositor_comments 'Adding full bibliography for 7036872--7036876.cif.'
_cod_database_code 7036873
_shelx_space_group_comment
;
The symmetry employed for this shelxl refinement is uniquely defined
by the following loop, which should always be used as a source of
symmetry information in preference to the above space-group names.
They are only intended as comments.
;
_shelxl_version_number 2013-4

loop_
_space_group_symop_operation_xyz
'x, y, z'
'-x, y+1/2, -z+1/2'
'-x, -y, -z'
'x, -y-1/2, z-1/2'

loop_
_atom_site_label
_atom_site_type_symbol
_atom_site_fract_x
_atom_site_fract_y
_atom_site_fract_z
_atom_site_U_iso_or_equiv
_atom_site_adp_type
_atom_site_occupancy
_atom_site_site_symmetry_order
_atom_site_calc_flag
_atom_site_refinement_flags_posn
_atom_site_refinement_flags_adp
_atom_site_refinement_flags_occupancy
Cr1 Cr 1.07717(2) 0.49381(2) 0.30742(2) 0.01723(7) Uani 0.6799(13) 1 d . . P
W1 W 1.07717(2) 0.49381(2) 0.30742(2) 0.01723(7) Uani 0.3201(13) 1 d . . P
C1 C 1.1186(2) 0.56209(18) 0.4227(2) 0.0254(5) Uani 1 1 d . . .
O1 O 1.14058(16) 0.59903(14) 0.49475(15) 0.0339(5) Uani 1 1 d . . .
C2 C 1.2216(2) 0.4734(2) 0.2904(2) 0.0284(6) Uani 1 1 d . . .
O2 O 1.30767(16) 0.46759(18) 0.28530(16) 0.0439(6) Uani 1 1 d . . .
C3 C 1.0747(2) 0.38253(19) 0.3888(2) 0.0270(6) Uani 1 1 d . . .
O3 O 1.07629(18) 0.31970(15) 0.43717(18) 0.0420(5) Uani 1 1 d . . .
C4 C 0.9363(2) 0.53008(19) 0.3283(2) 0.0282(6) Uani 1 1 d . . .
O4 O 0.85801(16) 0.55777(16) 0.34188(19) 0.0443(6) Uani 1 1 d . . .
C5 C 1.0757(2) 0.59874(19) 0.2198(2) 0.0278(6) Uani 1 1 d . . .
O5 O 1.07247(19) 0.65891(15) 0.16680(17) 0.0417(5) Uani 1 1 d . . .
C6 C 1.01666(18) 0.41155(17) 0.18874(18) 0.0200(5) Uani 1 1 d . . .
O6 O 1.05113(13) 0.39813(13) 0.10275(14) 0.0266(4) Uani 1 1 d . . .
Cr2 Cr 0.45611(2) 0.16382(2) 0.35822(2) 0.01916(8) Uani 0.7027(13) 1 d . . P
W2 W 0.45611(2) 0.16382(2) 0.35822(2) 0.01916(8) Uani 0.2973(13) 1 d . . P
C7 C 0.4157(2) 0.1653(2) 0.4879(2) 0.0370(7) Uani 1 1 d . . .
O7 O 0.3924(2) 0.1671(2) 0.56567(18) 0.0554(7) Uani 1 1 d . . .
C8 C 0.4106(2) 0.0354(2) 0.3463(2) 0.0331(6) Uani 1 1 d . . .
O8 O 0.3829(2) -0.03872(17) 0.34573(18) 0.0531(7) Uani 1 1 d . . .
C9 C 0.5904(2) 0.11507(19) 0.4095(2) 0.0265(5) Uani 1 1 d . . .
O9 O 0.66709(17) 0.08432(16) 0.43881(16) 0.0396(5) Uani 1 1 d . . .
C10 C 0.4970(2) 0.2919(2) 0.3705(2) 0.0279(6) Uani 1 1 d . . .
O10 O 0.51820(17) 0.36795(15) 0.37693(17) 0.0399(5) Uani 1 1 d . . .
C11 C 0.3216(2) 0.2077(2) 0.3074(2) 0.0340(6) Uani 1 1 d . . .
O11 O 0.24204(18) 0.23514(19) 0.2832(2) 0.0531(7) Uani 1 1 d . . .
C12 C 0.51828(18) 0.16595(16) 0.22205(18) 0.0193(5) Uani 1 1 d . . .
S1 S 0.86850(5) 0.31202(5) 0.07415(5) 0.02501(15) Uani 1 1 d . . .
S2 S 0.65834(5) 0.20934(5) 0.08817(5) 0.02340(15) Uani 1 1 d . . .
O12 O 0.48084(13) 0.13229(13) 0.13745(13) 0.0247(4) Uani 1 1 d . . .
C13 C 0.91969(18) 0.36082(17) 0.18567(18) 0.0200(5) Uani 1 1 d . . .
C14 C 0.85840(18) 0.34353(17) 0.25847(18) 0.0201(5) Uani 1 1 d . . .
H14 H 0.8733 0.3644 0.3233 0.024 Uiso 1 1 calc R U .
C15 C 0.77027(18) 0.29107(16) 0.22660(18) 0.0191(5) Uani 1 1 d . . .
C16 C 0.76554(18) 0.27103(17) 0.12848(18) 0.0198(5) Uani 1 1 d . . .
C17 C 0.68505(18) 0.25464(17) 0.27035(18) 0.0210(5) Uani 1 1 d . . .
H17 H 0.6764 0.2610 0.3375 0.025 Uiso 1 1 calc R U .
C18 C 0.61661(18) 0.20956(16) 0.20623(18) 0.0189(5) Uani 1 1 d . . .
C19 C 1.1485(2) 0.4356(2) 0.0767(2) 0.0318(6) Uani 1 1 d . . .
H19A H 1.2069 0.4041 0.1135 0.038 Uiso 1 1 calc R U .
H19B H 1.1528 0.5023 0.0916 0.038 Uiso 1 1 calc R U .
C20 C 1.1514(2) 0.4201(2) -0.0298(2) 0.0292(6) Uani 1 1 d . . .
H20A H 1.2176 0.4414 -0.0497 0.044 Uiso 1 1 calc R U .
H20B H 1.0954 0.4545 -0.0656 0.044 Uiso 1 1 calc R U .
H20C H 1.1433 0.3542 -0.0441 0.044 Uiso 1 1 calc R U .
C21 C 0.3822(2) 0.0845(2) 0.1271(2) 0.0334(7) Uani 1 1 d . . .
H21A H 0.3290 0.1226 0.1544 0.040 Uiso 1 1 calc R U .
H21B H 0.3878 0.0253 0.1628 0.040 Uiso 1 1 calc R U .
C22 C 0.3531(2) 0.0673(3) 0.0222(2) 0.0429(8) Uani 1 1 d . . .
H22A H 0.2898 0.0306 0.0145 0.064 Uiso 1 1 calc R U .
H22B H 0.4086 0.0338 -0.0054 0.064 Uiso 1 1 calc R U .
H22C H 0.3415 0.1263 -0.0116 0.064 Uiso 1 1 calc R U .

loop_
_atom_site_aniso_label
_atom_site_aniso_U_11
_atom_site_aniso_U_22
_atom_site_aniso_U_33
_atom_site_aniso_U_23
_atom_site_aniso_U_13
_atom_site_aniso_U_12
Cr1 0.01228(10) 0.01745(11) 0.02196(12) 0.00035(7) 0.00158(7) -0.00085(7)
W1 0.01228(10) 0.01745(11) 0.02196(12) 0.00035(7) 0.00158(7) -0.00085(7)
C1 0.0209(12) 0.0254(13) 0.0310(14) 0.0074(11) 0.0080(10) 0.0020(10)
O1 0.0389(12) 0.0343(11) 0.0291(11) 0.0007(9) 0.0069(9) 0.0000(9)
C2 0.0284(14) 0.0330(14) 0.0228(13) -0.0010(11) -0.0025(11) -0.0013(11)
O2 0.0243(11) 0.0692(16) 0.0374(12) -0.0021(11) -0.0010(9) 0.0023(10)
C3 0.0197(12) 0.0267(13) 0.0347(15) -0.0052(11) 0.0035(11) -0.0004(10)
O3 0.0465(13) 0.0304(11) 0.0489(14) 0.0117(10) 0.0039(11) 0.0017(10)
C4 0.0235(13) 0.0244(13) 0.0365(15) 0.0019(11) 0.0012(11) -0.0001(10)
O4 0.0268(11) 0.0413(13) 0.0660(16) 0.0025(11) 0.0107(10) 0.0079(9)
C5 0.0258(13) 0.0272(13) 0.0293(14) -0.0054(11) -0.0034(11) -0.0045(10)
O5 0.0540(14) 0.0303(11) 0.0388(12) 0.0036(9) -0.0059(10) -0.0079(10)
C6 0.0157(11) 0.0197(11) 0.0248(12) 0.0023(9) 0.0027(9) -0.0003(9)
O6 0.0180(9) 0.0324(10) 0.0307(10) -0.0053(8) 0.0096(7) -0.0097(7)
Cr2 0.01509(11) 0.02298(12) 0.01998(12) -0.00103(8) 0.00468(7) -0.00477(7)
W2 0.01509(11) 0.02298(12) 0.01998(12) -0.00103(8) 0.00468(7) -0.00477(7)
C7 0.0312(15) 0.0411(17) 0.0390(17) -0.0046(14) 0.0039(13) -0.0122(13)
O7 0.0522(15) 0.081(2) 0.0351(13) -0.0079(12) 0.0155(11) -0.0239(14)
C8 0.0378(16) 0.0378(16) 0.0243(14) 0.0008(12) 0.0066(12) -0.0081(13)
O8 0.0760(18) 0.0387(13) 0.0446(14) 0.0040(11) 0.0062(13) -0.0245(13)
C9 0.0283(14) 0.0269(13) 0.0249(13) -0.0005(10) 0.0056(11) -0.0041(11)
O9 0.0332(12) 0.0451(13) 0.0396(12) 0.0047(10) -0.0018(9) 0.0074(10)
C10 0.0209(13) 0.0350(15) 0.0286(14) -0.0014(11) 0.0062(10) -0.0001(11)
O10 0.0365(12) 0.0332(12) 0.0510(14) -0.0078(10) 0.0088(10) -0.0006(9)
C11 0.0330(16) 0.0362(16) 0.0340(16) -0.0082(12) 0.0098(12) -0.0055(12)
O11 0.0319(13) 0.0608(16) 0.0655(17) -0.0156(13) -0.0013(11) 0.0090(11)
C12 0.0160(11) 0.0186(11) 0.0231(12) -0.0004(9) 0.0009(9) -0.0010(9)
S1 0.0207(3) 0.0326(3) 0.0227(3) -0.0030(3) 0.0069(2) -0.0100(3)
S2 0.0178(3) 0.0322(3) 0.0203(3) -0.0027(2) 0.0022(2) -0.0084(2)
O12 0.0167(8) 0.0348(10) 0.0227(9) -0.0032(8) 0.0026(7) -0.0092(7)
C13 0.0150(11) 0.0218(11) 0.0228(12) -0.0006(9) -0.0001(9) -0.0031(9)
C14 0.0157(11) 0.0230(12) 0.0214(12) -0.0001(9) 0.0005(9) -0.0043(9)
C15 0.0150(11) 0.0199(11) 0.0222(12) 0.0013(9) 0.0000(9) -0.0012(9)
C16 0.0155(11) 0.0220(11) 0.0222(12) 0.0000(9) 0.0028(9) -0.0025(9)
C17 0.0166(11) 0.0255(12) 0.0211(12) 0.0014(10) 0.0029(9) -0.0027(9)
C18 0.0149(11) 0.0212(11) 0.0208(12) -0.0002(9) 0.0023(9) -0.0008(9)
C19 0.0196(13) 0.0422(16) 0.0355(15) -0.0066(13) 0.0125(11) -0.0123(11)
C20 0.0240(13) 0.0340(14) 0.0305(14) -0.0018(12) 0.0076(11) -0.0073(11)
C21 0.0222(13) 0.0472(17) 0.0313(15) -0.0063(13) 0.0044(11) -0.0189(12)
C22 0.0321(16) 0.063(2) 0.0334(16) -0.0064(15) 0.0022(13) -0.0223(15)

loop_
_atom_type_symbol
_atom_type_description
_atom_type_scat_dispersion_real
_atom_type_scat_dispersion_imag
_atom_type_scat_source
C C 0.0033 0.0016 'International Tables Vol C Tables 4.2.6.8 and 6.1.1.4'
H H 0.0000 0.0000 'International Tables Vol C Tables 4.2.6.8 and 6.1.1.4'
O O 0.0106 0.0060 'International Tables Vol C Tables 4.2.6.8 and 6.1.1.4'
S S 0.1246 0.1234 'International Tables Vol C Tables 4.2.6.8 and 6.1.1.4'
Cr Cr 0.3209 0.6236 'International Tables Vol C Tables 4.2.6.8 and 6.1.1.4'
W W -0.8490 6.8722 'International Tables Vol C Tables 4.2.6.8 and 6.1.1.4'

loop_
_geom_angle_atom_site_label_1
_geom_angle_atom_site_label_2
_geom_angle_atom_site_label_3
_geom_angle
C1 Cr1 C5 95.68(11)
C1 Cr1 C2 88.78(11)
C5 Cr1 C2 89.78(12)
C1 Cr1 C4 86.20(11)
C5 Cr1 C4 85.83(12)
C2 Cr1 C4 172.97(12)
C1 Cr1 C3 88.12(11)
C5 Cr1 C3 176.17(11)
C2 Cr1 C3 90.74(11)
C4 Cr1 C3 94.01(11)
C1 Cr1 C6 173.07(10)
C5 Cr1 C6 88.71(10)
C2 Cr1 C6 96.62(10)
C4 Cr1 C6 88.78(11)
C3 Cr1 C6 87.46(10)
O1 C1 Cr1 175.9(2)
O2 C2 Cr1 174.3(3)
O3 C3 Cr1 177.6(3)
O4 C4 Cr1 174.6(3)
O5 C5 Cr1 177.9(2)
O6 C6 C13 105.4(2)
O6 C6 Cr1 130.10(17)
C13 C6 Cr1 124.37(17)
C6 O6 C19 123.0(2)
C7 Cr2 C11 90.94(13)
C7 Cr2 C10 90.29(12)
C11 Cr2 C10 87.09(12)
C7 Cr2 C8 88.93(12)
C11 Cr2 C8 91.44(13)
C10 Cr2 C8 178.33(12)
C7 Cr2 C9 88.89(13)
C11 Cr2 C9 178.04(12)
C10 Cr2 C9 94.86(11)
C8 Cr2 C9 86.60(12)
C7 Cr2 C12 173.32(11)
C11 Cr2 C12 94.73(11)
C10 Cr2 C12 86.47(10)
C8 Cr2 C12 94.45(10)
C9 Cr2 C12 85.58(10)
O7 C7 Cr2 179.2(3)
O8 C8 Cr2 175.4(3)
O9 C9 Cr2 178.0(2)
O10 C10 Cr2 178.0(3)
O11 C11 Cr2 175.8(3)
O12 C12 C18 106.5(2)
O12 C12 Cr2 129.94(17)
C18 C12 Cr2 123.55(17)
C16 S1 C13 90.24(12)
C16 S2 C18 90.67(12)
C12 O12 C21 120.9(2)
C14 C13 C6 129.5(2)
C14 C13 S1 111.67(18)
C6 C13 S1 118.81(18)
C13 C14 C15 112.6(2)
C13 C14 H14 123.7
C15 C14 H14 123.7
C16 C15 C14 112.3(2)
C16 C15 C17 112.1(2)
C14 C15 C17 135.7(2)
C15 C16 S1 113.20(18)
C15 C16 S2 112.92(18)
S1 C16 S2 133.87(16)
C18 C17 C15 113.2(2)
C18 C17 H17 123.4
C15 C17 H17 123.4
C17 C18 C12 129.7(2)
C17 C18 S2 111.16(18)
C12 C18 S2 119.14(18)
O6 C19 C20 107.0(2)
O6 C19 H19A 110.3
C20 C19 H19A 110.3
O6 C19 H19B 110.3
C20 C19 H19B 110.3
H19A C19 H19B 108.6
C19 C20 H20A 109.5
C19 C20 H20B 109.5
H20A C20 H20B 109.5
C19 C20 H20C 109.5
H20A C20 H20C 109.5
H20B C20 H20C 109.5
O12 C21 C22 108.6(2)
O12 C21 H21A 110.0
C22 C21 H21A 110.0
O12 C21 H21B 110.0
C22 C21 H21B 110.0
H21A C21 H21B 108.3
C21 C22 H22A 109.5
C21 C22 H22B 109.5
H22A C22 H22B 109.5
C21 C22 H22C 109.5
H22A C22 H22C 109.5
H22B C22 H22C 109.5

loop_
_geom_bond_atom_site_label_1
_geom_bond_atom_site_label_2
_geom_bond_distance
Cr1 C1 1.911(3)
Cr1 C5 1.945(3)
Cr1 C2 1.945(3)
Cr1 C4 1.960(3)
Cr1 C3 1.971(3)
Cr1 C6 2.122(2)
C1 O1 1.145(3)
C2 O2 1.135(3)
C3 O3 1.130(3)
C4 O4 1.130(3)
C5 O5 1.139(3)
C6 O6 1.325(3)
C6 C13 1.462(3)
O6 C19 1.459(3)
Cr2 C7 1.917(3)
Cr2 C11 1.937(3)
Cr2 C10 1.937(3)
Cr2 C8 1.959(3)
Cr2 C9 1.961(3)
Cr2 C12 2.120(2)
C7 O7 1.145(4)
C8 O8 1.135(4)
C9 O9 1.135(3)
C10 O10 1.139(4)
C11 O11 1.134(4)
C12 O12 1.319(3)
C12 C18 1.466(3)
S1 C16 1.707(2)
S1 C13 1.770(3)
S2 C16 1.710(2)
S2 C18 1.769(2)
O12 C21 1.458(3)
C13 C14 1.367(3)
C14 C15 1.415(3)
C14 H14 0.9500
C15 C16 1.384(3)
C15 C17 1.418(3)
C17 C18 1.365(3)
C17 H17 0.9500
C19 C20 1.495(4)
C19 H19A 0.9900
C19 H19B 0.9900
C20 H20A 0.9800
C20 H20B 0.9800
C20 H20C 0.9800
C21 C22 1.485(4)
C21 H21A 0.9900
C21 H21B 0.9900
C22 H22A 0.9800
C22 H22B 0.9800
C22 H22C 0.9800

loop_
_geom_torsion_atom_site_label_1
_geom_torsion_atom_site_label_2
_geom_torsion_atom_site_label_3
_geom_torsion_atom_site_label_4
_geom_torsion
C13 C6 O6 C19 -178.4(2)
Cr1 C6 O6 C19 5.1(4)
C18 C12 O12 C21 -179.5(2)
Cr2 C12 O12 C21 -0.3(4)
O6 C6 C13 C14 172.1(3)
Cr1 C6 C13 C14 -11.1(4)
O6 C6 C13 S1 -7.7(3)
Cr1 C6 C13 S1 169.02(12)
C16 S1 C13 C14 0.7(2)
C16 S1 C13 C6 -179.5(2)
C6 C13 C14 C15 -179.7(2)
S1 C13 C14 C15 0.2(3)
C13 C14 C15 C16 -1.2(3)
C13 C14 C15 C17 179.5(3)
C14 C15 C16 S1 1.8(3)
C17 C15 C16 S1 -178.76(18)
C14 C15 C16 S2 -178.94(18)
C17 C15 C16 S2 0.6(3)
C13 S1 C16 C15 -1.4(2)
C13 S1 C16 S2 179.5(2)
C18 S2 C16 C15 0.1(2)
C18 S2 C16 S1 179.2(2)
C16 C15 C17 C18 -1.1(3)
C14 C15 C17 C18 178.2(3)
C15 C17 C18 C12 -177.5(2)
C15 C17 C18 S2 1.1(3)
O12 C12 C18 C17 179.6(2)
Cr2 C12 C18 C17 0.3(4)
O12 C12 C18 S2 1.0(3)
Cr2 C12 C18 S2 -178.27(12)
C16 S2 C18 C17 -0.7(2)
C16 S2 C18 C12 178.1(2)
C6 O6 C19 C20 -170.3(2)
C12 O12 C21 C22 171.5(3)
